data_1553453
loop_
_publ_author_name
'Sabbasani, Venkata R.'
'Yun, Sang Young'
'Lee, Daesung'

_publ_section_title
;
 Structure and reactivity of sulfonamide- and acetate-chelated ruthenium
 alkylidene complexes
;
_journal_issue 8
_journal_name_full 'Organic Chemistry Frontiers'
_journal_page_first 939
_journal_paper_doi 10.1039/C6QO00148C
_journal_volume 3
_journal_year 2016
_chemical_formula_sum 'C48 H53 Cl2 N3 O6 Ru S'
_chemical_formula_weight 971.96
_chemical_name_common ru_nts_coord_diester_7a
_space_group_crystal_system monoclinic
_space_group_IT_number 14
_space_group_name_Hall '-P 2ybc'
_space_group_name_H-M_alt 'P 1 21/c 1'
_atom_sites_solution_hydrogens geom
_audit_update_record
;
2016-04-03 deposited with the CCDC.
2016-05-23 downloaded from the CCDC.
;
_cell_angle_alpha 90
_cell_angle_beta 97.469(4)
_cell_angle_gamma 90
_cell_formula_units_Z 8
_cell_length_a 8.4973(10)
_cell_length_b 40.566(6)
_cell_length_c 26.516(4)
_cell_measurement_reflns_used 9233
_cell_measurement_temperature 200.(2)
_cell_measurement_theta_max 24.9088
_cell_measurement_theta_min 2.1493
_cell_volume 9063(2)
_computing_structure_refinement 'SHELXL-2014/7 (Sheldrick, 2014)'
_diffrn_ambient_temperature 200.(2)
_diffrn_measured_fraction_theta_full 0.954
_diffrn_measured_fraction_theta_max 0.954
_diffrn_measurement_device_type 'Bruker SMART X2S'
_diffrn_radiation_wavelength 0.71073
_diffrn_reflns_av_R_equivalents 0.1564
_diffrn_reflns_av_unetI/netI 0.1867
_diffrn_reflns_limit_h_max 6
_diffrn_reflns_limit_h_min -10
_diffrn_reflns_limit_k_max 51
_diffrn_reflns_limit_k_min -51
_diffrn_reflns_limit_l_max 33
_diffrn_reflns_limit_l_min -30
_diffrn_reflns_number 63204
_diffrn_reflns_theta_full 26.73
_diffrn_reflns_theta_max 26.73
_diffrn_reflns_theta_min 0.92
_exptl_absorpt_coefficient_mu 0.562
_exptl_absorpt_correction_T_max 0.96
_exptl_absorpt_correction_T_min 0.73
_exptl_absorpt_process_details
;
;
_exptl_crystal_colour green
_exptl_crystal_density_diffrn 1.425
_exptl_crystal_density_method 'not measured'
_exptl_crystal_description needle
_exptl_crystal_F_000 4032
_exptl_crystal_size_max 0.600
_exptl_crystal_size_mid 0.200
_exptl_crystal_size_min 0.070
_refine_diff_density_max 1.313
_refine_diff_density_min -1.671
_refine_ls_extinction_method none
_refine_ls_goodness_of_fit_ref 1.035
_refine_ls_hydrogen_treatment constr
_refine_ls_matrix_type full
_refine_ls_number_parameters 1117
_refine_ls_number_reflns 18377
_refine_ls_number_restraints 0
_refine_ls_restrained_S_all 1.035
_refine_ls_R_factor_all 0.1860
_refine_ls_R_factor_gt 0.0803
_refine_ls_shift/su_max 0.063
_refine_ls_shift/su_mean 0.001
_refine_ls_structure_factor_coef Fsqd
_refine_ls_weighting_details 'w=1/[\s^2^(Fo^2^)+(0.1000P)^2^+0.2000P] where P=(Fo^2^+2Fc^2^)/3'
_refine_ls_weighting_scheme calc
_refine_ls_wR_factor_gt 0.1831
_refine_ls_wR_factor_ref 0.2440
_reflns_number_gt 8671
_reflns_number_total 18377
_reflns_threshold_expression 'I > 2\s(I)'
_cod_data_source_file c6qo00148c2.cif
_cod_data_source_block I
_cod_original_cell_volume 9063.(2)
_cod_database_code 1553453

loop_
_space_group_symop_operation_xyz
'x, y, z'
'-x, y+1/2, -z+1/2'
'-x, -y, -z'
'x, -y-1/2, z-1/2'

loop_
_atom_site_type_symbol
_atom_site_label
_atom_site_fract_x
_atom_site_fract_y
_atom_site_fract_z
_atom_site_U_iso_or_equiv
_atom_site_adp_type
_atom_site_calc_flag
_atom_site_refinement_flags_adp
_atom_site_refinement_flags_posn
_atom_site_occupancy
Ru Ru01 0.59147(7) 0.45744(2) 0.34948(3) 0.02936(19) Uani d . . 1
Ru Ru02 0.08775(7) 0.25017(2) 0.64032(3) 0.02822(18) Uani d . . 1
S S1 0.6449(2) 0.38539(5) 0.31617(9) 0.0332(5) Uani d . . 1
S S2 0.0135(3) 0.30774(5) 0.56205(9) 0.0366(5) Uani d . . 1
Cl Cl1 0.3863(3) 0.44308(6) 0.39824(9) 0.0474(6) Uani d . . 1
Cl Cl2 0.4841(3) 0.51069(5) 0.34051(10) 0.0438(6) Uani d . . 1
Cl Cl3 0.2927(3) 0.22679(6) 0.59929(10) 0.0494(6) Uani d . . 1
Cl Cl4 0.2097(3) 0.22846(5) 0.71649(9) 0.0423(6) Uani d . . 1
O O1 0.6685(6) 0.40687(13) 0.3605(2) 0.0331(13) Uani d . . 1
O O2 0.7804(7) 0.36889(15) 0.3021(2) 0.0479(17) Uani d . . 1
O O3 -0.0252(11) 0.5426(2) 0.0569(4) 0.103(4) Uani d . . 1
O O4 0.0882(9) 0.5804(2) 0.1134(3) 0.083(3) Uani d . . 1
O O5 0.4881(11) 0.5621(2) 0.1177(3) 0.089(3) Uani d . . 1
O O6 0.3424(9) 0.5673(2) 0.0428(3) 0.072(2) Uani d . . 1
O O7 0.0021(6) 0.27184(13) 0.5662(2) 0.0354(14) Uani d . . 1
O O8 -0.1262(7) 0.32562(16) 0.5443(3) 0.0517(18) Uani d . . 1
O O9 0.3151(18) 0.2981(6) 0.8903(5) 0.241(10) Uani d . . 1
O O10 0.4724(13) 0.3202(3) 0.9449(4) 0.134(5) Uani d . . 1
O O11 0.8253(10) 0.3251(2) 0.8990(4) 0.087(3) Uani d . . 1
O O12 0.7138(8) 0.2761(2) 0.8987(3) 0.069(2) Uani d . . 1
N N1 0.5617(7) 0.40932(15) 0.2702(2) 0.0288(15) Uani d . . 1
N N2 0.9011(7) 0.48580(16) 0.3112(3) 0.0322(16) Uani d . . 1
N N3 0.8843(7) 0.48440(15) 0.3919(3) 0.0296(16) Uani d . . 1
N N4 0.0817(7) 0.31932(16) 0.6204(3) 0.0338(17) Uani d . . 1
N N5 -0.2116(8) 0.26346(17) 0.6944(3) 0.0367(18) Uani d . . 1
N N6 -0.1903(8) 0.21510(17) 0.6611(3) 0.0364(17) Uani d . . 1
C C1 0.5376(9) 0.4431(2) 0.2849(3) 0.033(2) Uani d . . 1
C C2 0.4558(10) 0.4609(2) 0.2416(4) 0.034(2) Uani d . . 1
C C3 0.3945(10) 0.4742(2) 0.2040(4) 0.038(2) Uani d . . 1
C C4 0.3294(11) 0.4903(2) 0.1591(4) 0.041(2) Uani d . . 1
C C5 0.2587(12) 0.5249(2) 0.1586(4) 0.051(3) Uani d . . 1
H H5A 0.3322 0.5406 0.1781 0.061 Uiso calc U R 1
H H5B 0.156 0.525 0.1724 0.061 Uiso calc U R 1
C C6 0.2366(12) 0.5331(3) 0.1013(4) 0.051(3) Uani d . . 1
C C7 0.2470(14) 0.5008(2) 0.0721(4) 0.059(3) Uani d . . 1
H H7A 0.1403 0.4931 0.0574 0.071 Uiso calc U R 1
H H7B 0.3143 0.5033 0.0446 0.071 Uiso calc U R 1
C C8 0.3208(12) 0.4777(3) 0.1124(4) 0.053(3) Uani d . . 1
H H8 0.3578 0.4563 0.1054 0.064 Uiso calc U R 1
C C9 0.0799(15) 0.5514(3) 0.0867(5) 0.064(3) Uani d . . 1
C C10 -0.0575(17) 0.6009(4) 0.1071(6) 0.122(7) Uani d . . 1
H H10A -0.0279 0.6245 0.1053 0.147 Uiso calc U R 1
H H10B -0.1238 0.5951 0.0748 0.147 Uiso calc U R 1
C C11 -0.1402(15) 0.5964(4) 0.1456(6) 0.127(7) Uani d . . 1
H H11A -0.1947 0.5751 0.1419 0.19 Uiso calc U R 1
H H11B -0.2188 0.6141 0.1459 0.19 Uiso calc U R 1
H H11C -0.0683 0.5967 0.1777 0.19 Uiso calc U R 1
C C12 0.3737(14) 0.5562(3) 0.0900(5) 0.057(3) Uani d . . 1
C C13 0.4645(18) 0.5879(3) 0.0230(5) 0.092(4) Uani d . . 1
H H13A 0.4135 0.6038 -0.0023 0.111 Uiso calc U R 1
H H13B 0.5249 0.6004 0.0512 0.111 Uiso calc U R 1
C C14 0.5696(17) 0.5666(4) -0.0002(6) 0.123(6) Uani d . . 1
H H14A 0.6394 0.555 0.0263 0.184 Uiso calc U R 1
H H14B 0.634 0.5798 -0.0208 0.184 Uiso calc U R 1
H H14C 0.5073 0.5505 -0.022 0.184 Uiso calc U R 1
C C15 0.5288(9) 0.39550(19) 0.2205(3) 0.0297(19) Uani d . . 1
C C16 0.4094(10) 0.3729(2) 0.2098(4) 0.044(2) Uani d . . 1
H H16 0.3435 0.3672 0.2348 0.053 Uiso calc U R 1
C C17 0.3861(13) 0.3585(3) 0.1625(4) 0.060(3) Uani d . . 1
H H17 0.3034 0.3428 0.1546 0.072 Uiso calc U R 1
C C18 0.4824(14) 0.3667(3) 0.1264(4) 0.064(3) Uani d . . 1
H H18 0.4665 0.3565 0.0939 0.077 Uiso calc U R 1
C C19 0.6008(12) 0.3895(3) 0.1370(4) 0.056(3) Uani d . . 1
H H19 0.6657 0.3954 0.1119 0.067 Uiso calc U R 1
C C20 0.6247(11) 0.4036(3) 0.1840(4) 0.054(3) Uani d . . 1
H H20 0.7081 0.4191 0.1918 0.065 Uiso calc U R 1
C C21 0.5005(11) 0.3564(2) 0.3259(3) 0.039(2) Uani d . . 1
C C22 0.3599(11) 0.3668(2) 0.3391(4) 0.050(3) Uani d . . 1
H H22 0.3407 0.3896 0.3431 0.06 Uiso calc U R 1
C C23 0.2445(13) 0.3439(3) 0.3468(4) 0.063(3) Uani d . . 1
H H23 0.1453 0.3512 0.3554 0.076 Uiso calc U R 1
C C24 0.2718(18) 0.3110(3) 0.3421(4) 0.084(5) Uani d . . 1
C C25 0.4181(18) 0.3012(3) 0.3287(4) 0.077(4) Uani d . . 1
H H25 0.4379 0.2783 0.3252 0.092 Uiso calc U R 1
C C26 0.5340(13) 0.3231(2) 0.3204(4) 0.053(3) Uani d . . 1
H H26 0.6329 0.3159 0.3112 0.064 Uiso calc U R 1
C C27 0.148(2) 0.2864(4) 0.3526(6) 0.132(7) Uani d . . 1
H H27A 0.1941 0.2642 0.3547 0.198 Uiso calc U R 1
H H27B 0.059 0.287 0.325 0.198 Uiso calc U R 1
H H27C 0.1091 0.2918 0.3848 0.198 Uiso calc U R 1
C C28 0.8087(9) 0.47643(17) 0.3460(4) 0.031(2) Uani d . . 1
C C29 1.0466(9) 0.5030(2) 0.3344(3) 0.037(2) Uani d . . 1
H H29A 1.0442 0.5265 0.3247 0.045 Uiso calc U R 1
H H29B 1.1427 0.4926 0.3238 0.045 Uiso calc U R 1
C C30 1.0428(9) 0.4989(2) 0.3907(4) 0.040(2) Uani d . . 1
H H30A 1.1278 0.484 0.406 0.048 Uiso calc U R 1
H H30B 1.053 0.5204 0.4085 0.048 Uiso calc U R 1
C C31 0.8799(9) 0.4809(2) 0.2568(3) 0.038(2) Uani d . . 1
C C32 0.9670(10) 0.4553(2) 0.2376(4) 0.044(2) Uani d . . 1
C C33 0.9551(14) 0.4522(3) 0.1855(4) 0.063(3) Uani d . . 1
H H33 1.0146 0.4354 0.1718 0.075 Uiso calc U R 1
C C34 0.8607(15) 0.4725(3) 0.1524(4) 0.069(3) Uani d . . 1
C C35 0.7858(13) 0.4983(3) 0.1728(4) 0.061(3) Uani d . . 1
H H35 0.7254 0.5132 0.1504 0.073 Uiso calc U R 1
C C36 0.7946(11) 0.5035(3) 0.2249(4) 0.049(3) Uani d . . 1
C C37 0.7175(12) 0.5332(3) 0.2442(4) 0.063(3) Uani d . . 1
H H37A 0.6635 0.5458 0.2155 0.095 Uiso calc U R 1
H H37B 0.7984 0.5471 0.2635 0.095 Uiso calc U R 1
H H37C 0.6399 0.5263 0.2664 0.095 Uiso calc U R 1
C C38 0.8464(18) 0.4665(3) 0.0949(4) 0.106(6) Uani d . . 1
H H38A 0.7625 0.4806 0.0776 0.159 Uiso calc U R 1
H H38B 0.8201 0.4434 0.0877 0.159 Uiso calc U R 1
H H38C 0.9475 0.4719 0.0828 0.159 Uiso calc U R 1
C C39 1.0599(11) 0.4315(2) 0.2721(4) 0.054(3) Uani d . . 1
H H39A 0.9911 0.4133 0.2797 0.08 Uiso calc U R 1
H H39B 1.1019 0.4427 0.3037 0.08 Uiso calc U R 1
H H39C 1.1481 0.4229 0.2556 0.08 Uiso calc U R 1
C C40 0.8316(9) 0.4702(2) 0.4370(3) 0.032(2) Uani d . . 1
C C41 0.8726(9) 0.4377(2) 0.4492(3) 0.033(2) Uani d . . 1
C C42 0.8112(10) 0.4235(2) 0.4896(3) 0.041(2) Uani d . . 1
H H42 0.8349 0.4011 0.4978 0.049 Uiso calc U R 1
C C43 0.7156(9) 0.4411(2) 0.5186(4) 0.039(2) Uani d . . 1
C C44 0.6920(10) 0.4743(2) 0.5089(3) 0.039(2) Uani d . . 1
H H44 0.6337 0.4868 0.5303 0.047 Uiso calc U R 1
C C45 0.7504(9) 0.4896(2) 0.4690(3) 0.0317(19) Uani d . . 1
C C46 0.7307(10) 0.5261(2) 0.4607(4) 0.043(2) Uani d . . 1
H H46A 0.6742 0.5355 0.4873 0.065 Uiso calc U R 1
H H46B 0.6697 0.5301 0.4273 0.065 Uiso calc U R 1
H H46C 0.8354 0.5364 0.4621 0.065 Uiso calc U R 1
C C47 0.6385(12) 0.4246(2) 0.5603(4) 0.060(3) Uani d . . 1
H H47A 0.6534 0.4382 0.591 0.089 Uiso calc U R 1
H H47B 0.6873 0.4029 0.5677 0.089 Uiso calc U R 1
H H47C 0.5247 0.4218 0.5491 0.089 Uiso calc U R 1
C C48 0.9853(10) 0.4182(2) 0.4208(4) 0.043(2) Uani d . . 1
H H48A 0.9741 0.4254 0.3853 0.064 Uiso calc U R 1
H H48B 0.9601 0.3947 0.4223 0.064 Uiso calc U R 1
H H48C 1.0947 0.4219 0.4366 0.064 Uiso calc U R 1
C C49 0.1291(9) 0.29404(19) 0.6558(3) 0.0300(19) Uani d . . 1
C C50 0.2219(10) 0.30531(19) 0.7006(4) 0.033(2) Uani d . . 1
C C51 0.3063(10) 0.3151(2) 0.7368(4) 0.034(2) Uani d . . 1
C C52 0.4060(10) 0.3246(2) 0.7820(3) 0.035(2) Uani d . . 1
C C53 0.4383(12) 0.3546(2) 0.7986(4) 0.054(3) Uani d . . 1
H H53 0.3957 0.374 0.7819 0.065 Uiso calc U R 1
C C54 0.5505(14) 0.3546(3) 0.8470(4) 0.072(4) Uani d . . 1
H H54A 0.5128 0.3694 0.8725 0.086 Uiso calc U R 1
H H54B 0.6581 0.3615 0.8409 0.086 Uiso calc U R 1
C C55 0.5498(12) 0.3193(3) 0.8640(4) 0.056(3) Uani d . . 1
C C56 0.4936(12) 0.2997(2) 0.8154(4) 0.048(2) Uani d . . 1
H H56A 0.5848 0.2908 0.8 0.058 Uiso calc U R 1
H H56B 0.4234 0.2812 0.8225 0.058 Uiso calc U R 1
C C57 0.7119(15) 0.3076(3) 0.8886(4) 0.061(3) Uani d . . 1
C C58 0.8612(13) 0.2620(3) 0.9239(4) 0.070(4) Uani d . . 1
H H58A 0.8942 0.2733 0.9567 0.084 Uiso calc U R 1
H H58B 0.9471 0.2643 0.9022 0.084 Uiso calc U R 1
C C59 0.8272(15) 0.2264(3) 0.9325(5) 0.097(5) Uani d . . 1
H H59A 0.7404 0.2246 0.9533 0.146 Uiso calc U R 1
H H59B 0.9224 0.2157 0.95 0.146 Uiso calc U R 1
H H59C 0.7964 0.2155 0.8996 0.146 Uiso calc U R 1
C C60 0.441(2) 0.3158(7) 0.9033(7) 0.165(11) Uani d . . 1
C C61 0.335(3) 0.3046(6) 0.9794(6) 0.214(14) Uani d . . 1
H H61A 0.2913 0.2833 0.9655 0.256 Uiso calc U R 1
H H61B 0.3775 0.3018 1.0157 0.256 Uiso calc U R 1
C C62 0.225(2) 0.3290(7) 0.9726(11) 0.282(19) Uani d . . 1
H H62A 0.2607 0.3458 0.9501 0.423 Uiso calc U R 1
H H62B 0.2127 0.3389 1.0055 0.423 Uiso calc U R 1
H H62C 0.1235 0.3199 0.9572 0.423 Uiso calc U R 1
C C63 0.1216(10) 0.35391(19) 0.6281(3) 0.033(2) Uani d . . 1
C C64 0.2756(11) 0.3643(2) 0.6358(4) 0.046(3) Uani d . . 1
H H64 0.3597 0.3487 0.6379 0.055 Uiso calc U R 1
C C65 0.3082(12) 0.3976(2) 0.6407(4) 0.053(3) Uani d . . 1
H H65 0.4152 0.4049 0.6457 0.063 Uiso calc U R 1
C C66 0.1897(13) 0.4196(2) 0.6383(4) 0.057(3) Uani d . . 1
H H66 0.2132 0.4424 0.6427 0.068 Uiso calc U R 1
C C67 0.0329(12) 0.4092(2) 0.6296(5) 0.065(3) Uani d . . 1
H H67 -0.0509 0.4249 0.6271 0.078 Uiso calc U R 1
C C68 -0.0002(11) 0.3760(2) 0.6247(4) 0.053(3) Uani d . . 1
H H68 -0.1071 0.3686 0.619 0.064 Uiso calc U R 1
C C69 0.1649(11) 0.3184(2) 0.5265(3) 0.041(2) Uani d . . 1
C C70 0.1687(12) 0.3497(2) 0.5076(4) 0.055(3) Uani d . . 1
H H70 0.0835 0.3645 0.5103 0.066 Uiso calc U R 1
C C71 0.2962(12) 0.3596(2) 0.4846(4) 0.054(3) Uani d . . 1
H H71 0.2978 0.3813 0.4713 0.065 Uiso calc U R 1
C C72 0.4208(11) 0.3391(2) 0.4803(4) 0.045(2) Uani d . . 1
C C73 0.4101(11) 0.3069(2) 0.4980(4) 0.051(3) Uani d . . 1
H H73 0.4919 0.2917 0.4935 0.061 Uiso calc U R 1
C C74 0.2837(12) 0.2968(2) 0.5217(4) 0.050(3) Uani d . . 1
H H74 0.2798 0.275 0.5345 0.06 Uiso calc U R 1
C C75 0.5651(11) 0.3502(3) 0.4579(4) 0.057(3) Uani d . . 1
H H75A 0.5491 0.3728 0.4452 0.085 Uiso calc U R 1
H H75B 0.5826 0.3355 0.4297 0.085 Uiso calc U R 1
H H75C 0.6578 0.3494 0.484 0.085 Uiso calc U R 1
C C76 -0.1229(10) 0.2452(2) 0.6675(3) 0.033(2) Uani d . . 1
C C77 -0.3476(11) 0.2445(2) 0.7102(4) 0.050(3) Uani d . . 1
H H77A -0.4499 0.2555 0.6985 0.06 Uiso calc U R 1
H H77B -0.3365 0.242 0.7477 0.06 Uiso calc U R 1
C C78 -0.3368(10) 0.2116(2) 0.6845(4) 0.043(2) Uani d . . 1
H H78A -0.3285 0.1934 0.7095 0.052 Uiso calc U R 1
H H78B -0.4297 0.2078 0.6586 0.052 Uiso calc U R 1
C C79 -0.2021(10) 0.2982(2) 0.7061(4) 0.037(2) Uani d . . 1
C C80 -0.2942(10) 0.3186(2) 0.6718(4) 0.037(2) Uani d . . 1
C C81 -0.2987(11) 0.3519(2) 0.6853(4) 0.052(3) Uani d . . 1
H H81 -0.3592 0.3668 0.6629 0.063 Uiso calc U R 1
C C82 -0.2184(13) 0.3638(2) 0.7299(4) 0.056(3) Uani d . . 1
C C83 -0.1318(11) 0.3427(2) 0.7614(4) 0.049(2) Uani d . . 1
H H83 -0.0746 0.3509 0.792 0.058 Uiso calc U R 1
C C84 -0.1234(10) 0.3091(2) 0.7506(3) 0.041(2) Uani d . . 1
C C85 -0.0300(11) 0.2861(2) 0.7885(4) 0.048(2) Uani d . . 1
H H85A -0.1034 0.2716 0.8035 0.073 Uiso calc U R 1
H H85B 0.0311 0.2991 0.8154 0.073 Uiso calc U R 1
H H85C 0.0426 0.2728 0.771 0.073 Uiso calc U R 1
C C86 -0.2220(17) 0.4005(3) 0.7416(5) 0.094(5) Uani d . . 1
H H86A -0.2986 0.4047 0.7655 0.141 Uiso calc U R 1
H H86B -0.2534 0.4128 0.7101 0.141 Uiso calc U R 1
H H86C -0.1162 0.4077 0.7568 0.141 Uiso calc U R 1
C C87 -0.3837(11) 0.3065(3) 0.6234(4) 0.054(3) Uani d . . 1
H H87A -0.3128 0.2936 0.6046 0.08 Uiso calc U R 1
H H87B -0.4254 0.3254 0.6027 0.08 Uiso calc U R 1
H H87C -0.472 0.2926 0.6309 0.08 Uiso calc U R 1
C C88 -0.1424(10) 0.1905(2) 0.6274(4) 0.040(2) Uani d . . 1
C C89 -0.0588(11) 0.1627(2) 0.6476(4) 0.053(3) Uani d . . 1
C C90 -0.0195(14) 0.1389(3) 0.6142(6) 0.070(4) Uani d . . 1
H H90 0.0387 0.1201 0.6276 0.084 Uiso calc U R 1
C C91 -0.0608(17) 0.1410(3) 0.5625(6) 0.085(4) Uani d . . 1
C C92 -0.1498(15) 0.1684(3) 0.5438(5) 0.075(4) Uani d . . 1
H H92 -0.1826 0.17 0.5083 0.09 Uiso calc U R 1
C C93 -0.1919(11) 0.1931(3) 0.5752(4) 0.053(3) Uani d . . 1
C C94 -0.2937(11) 0.2217(3) 0.5536(4) 0.057(3) Uani d . . 1
H H94A -0.3326 0.2174 0.5178 0.085 Uiso calc U R 1
H H94B -0.2304 0.242 0.5563 0.085 Uiso calc U R 1
H H94C -0.3841 0.2242 0.5728 0.085 Uiso calc U R 1
C C95 -0.015(2) 0.1137(4) 0.5290(6) 0.142(7) Uani d . . 1
H H95A 0.0726 0.101 0.5472 0.213 Uiso calc U R 1
H H95B 0.0184 0.1231 0.498 0.213 Uiso calc U R 1
H H95C -0.1064 0.0992 0.5198 0.213 Uiso calc U R 1
C C96 -0.0196(12) 0.1578(2) 0.7045(4) 0.064(3) Uani d . . 1
H H96A -0.113 0.1492 0.7182 0.095 Uiso calc U R 1
H H96B 0.0113 0.1789 0.7207 0.095 Uiso calc U R 1
H H96C 0.0682 0.1421 0.7113 0.095 Uiso calc U R 1

loop_
_atom_site_aniso_label
_atom_site_aniso_U_11
_atom_site_aniso_U_22
_atom_site_aniso_U_33
_atom_site_aniso_U_12
_atom_site_aniso_U_13
_atom_site_aniso_U_23
Ru01 0.0220(3) 0.0276(3) 0.0398(4) -0.0029(3) 0.0091(3) -0.0024(3)
Ru02 0.0240(3) 0.0260(3) 0.0361(4) 0.0012(3) 0.0095(3) -0.0001(3)
S1 0.0323(12) 0.0271(11) 0.0409(13) 0.0003(9) 0.0078(11) 0.0025(10)
S2 0.0300(12) 0.0382(12) 0.0401(13) 0.0031(10) -0.0004(11) 0.0048(10)
Cl1 0.0336(12) 0.0514(14) 0.0621(16) -0.0076(10) 0.0254(12) -0.0031(12)
Cl2 0.0374(12) 0.0318(11) 0.0625(16) 0.0046(10) 0.0078(12) -0.0039(11)
Cl3 0.0429(13) 0.0478(14) 0.0635(17) 0.0174(11) 0.0290(12) 0.0117(12)
Cl4 0.0458(13) 0.0367(12) 0.0442(14) 0.0034(10) 0.0054(11) 0.0088(10)
O1 0.035(3) 0.029(3) 0.035(3) -0.004(3) 0.008(3) 0.002(3)
O2 0.040(4) 0.048(4) 0.057(4) 0.017(3) 0.013(3) 0.000(3)
O3 0.061(6) 0.108(8) 0.124(9) -0.006(5) -0.042(6) 0.058(6)
O4 0.063(5) 0.102(7) 0.085(6) 0.048(5) 0.017(5) 0.029(6)
O5 0.078(6) 0.094(7) 0.084(7) -0.017(5) -0.025(5) 0.003(5)
O6 0.075(5) 0.086(6) 0.056(5) -0.016(5) 0.014(4) 0.012(4)
O7 0.037(3) 0.032(3) 0.036(3) -0.005(3) 0.001(3) 0.000(3)
O8 0.033(3) 0.059(4) 0.060(5) 0.011(3) -0.008(3) 0.016(4)
O9 0.106(10) 0.51(3) 0.112(12) 0.022(15) 0.045(10) 0.069(15)
O10 0.119(9) 0.239(14) 0.045(6) 0.097(9) 0.021(6) 0.014(7)
O11 0.057(5) 0.095(7) 0.102(8) -0.001(5) -0.017(5) 0.008(6)
O12 0.053(5) 0.090(6) 0.062(5) 0.020(4) 0.002(4) 0.014(5)
N1 0.034(4) 0.022(3) 0.031(4) -0.003(3) 0.004(3) 0.000(3)
N2 0.022(4) 0.033(4) 0.042(4) -0.011(3) 0.007(3) 0.003(3)
N3 0.024(4) 0.027(4) 0.038(4) -0.005(3) 0.009(3) -0.003(3)
N4 0.026(4) 0.033(4) 0.042(4) 0.002(3) 0.004(3) 0.002(3)
N5 0.035(4) 0.035(4) 0.045(5) -0.001(3) 0.022(4) -0.008(3)
N6 0.035(4) 0.034(4) 0.043(4) -0.007(3) 0.017(4) -0.013(3)
C1 0.015(4) 0.034(5) 0.053(6) 0.001(3) 0.012(4) -0.002(4)
C2 0.033(5) 0.027(4) 0.044(6) -0.002(4) 0.009(5) -0.007(4)
C3 0.039(5) 0.031(5) 0.044(6) 0.005(4) 0.008(5) -0.002(4)
C4 0.043(5) 0.041(5) 0.039(6) 0.004(4) 0.002(5) 0.010(4)
C5 0.050(6) 0.055(6) 0.045(6) 0.016(5) 0.002(5) 0.002(5)
C6 0.047(6) 0.058(7) 0.048(6) 0.004(5) 0.004(5) 0.013(5)
C7 0.076(8) 0.054(6) 0.042(6) -0.002(6) -0.011(6) 0.010(5)
C8 0.056(7) 0.050(6) 0.052(7) 0.002(5) 0.001(6) -0.003(5)
C9 0.060(8) 0.069(8) 0.064(8) 0.017(7) 0.007(7) 0.037(7)
C10 0.087(10) 0.158(15) 0.129(14) 0.073(10) 0.040(10) 0.088(12)
C11 0.049(8) 0.176(17) 0.152(16) 0.036(9) 0.006(10) -0.047(14)
C12 0.060(7) 0.053(7) 0.057(7) 0.019(6) 0.004(7) -0.006(6)
C13 0.125(12) 0.084(9) 0.077(9) -0.037(9) 0.045(9) -0.018(8)
C14 0.097(11) 0.167(17) 0.114(13) -0.029(11) 0.052(10) -0.035(12)
C15 0.029(4) 0.024(4) 0.037(5) 0.002(3) 0.007(4) -0.001(4)
C16 0.035(5) 0.050(6) 0.048(6) -0.011(4) 0.003(5) -0.008(5)
C17 0.066(7) 0.050(6) 0.058(7) -0.016(6) -0.014(6) 0.001(6)
C18 0.079(8) 0.057(7) 0.055(7) 0.015(6) 0.003(7) -0.018(6)
C19 0.051(6) 0.074(8) 0.044(6) 0.004(6) 0.009(5) 0.006(6)
C20 0.045(6) 0.071(7) 0.049(7) -0.014(5) 0.017(5) -0.012(6)
C21 0.051(6) 0.028(5) 0.038(5) -0.011(4) 0.010(5) -0.001(4)
C22 0.051(6) 0.045(6) 0.057(7) -0.023(5) 0.016(5) -0.008(5)
C23 0.067(7) 0.070(8) 0.058(7) -0.037(6) 0.028(6) -0.011(6)
C24 0.132(12) 0.072(9) 0.053(7) -0.073(9) 0.026(8) -0.009(6)
C25 0.142(12) 0.035(6) 0.056(7) -0.042(7) 0.021(8) -0.007(5)
C26 0.074(7) 0.036(5) 0.051(6) 0.001(5) 0.013(6) -0.009(5)
C27 0.193(17) 0.099(11) 0.116(13) -0.109(12) 0.062(12) -0.023(10)
C28 0.025(4) 0.012(4) 0.055(6) 0.003(3) 0.006(4) 0.005(4)
C29 0.023(4) 0.033(5) 0.056(6) -0.009(4) 0.004(4) 0.000(4)
C30 0.020(4) 0.034(5) 0.066(7) -0.006(4) 0.005(5) -0.003(5)
C31 0.023(4) 0.053(6) 0.040(5) -0.013(4) 0.008(4) 0.008(5)
C32 0.036(5) 0.047(6) 0.053(6) -0.022(5) 0.014(5) -0.009(5)
C33 0.078(8) 0.057(7) 0.058(7) -0.031(6) 0.031(7) -0.013(6)
C34 0.083(9) 0.083(9) 0.042(7) -0.045(7) 0.016(7) -0.001(7)
C35 0.058(7) 0.080(8) 0.043(6) -0.028(6) 0.002(6) 0.026(6)
C36 0.032(5) 0.065(7) 0.051(6) -0.013(5) 0.010(5) 0.015(6)
C37 0.056(7) 0.075(8) 0.060(7) 0.016(6) 0.009(6) 0.022(6)
C38 0.157(14) 0.116(12) 0.046(7) -0.079(11) 0.018(8) 0.002(7)
C39 0.056(6) 0.040(6) 0.069(7) 0.006(5) 0.026(6) -0.016(5)
C40 0.022(4) 0.030(4) 0.042(5) -0.006(4) -0.005(4) -0.002(4)
C41 0.019(4) 0.036(5) 0.044(5) -0.004(4) -0.001(4) -0.006(4)
C42 0.037(5) 0.037(5) 0.045(6) -0.002(4) -0.006(5) 0.004(4)
C43 0.024(5) 0.046(5) 0.045(6) -0.001(4) 0.001(4) -0.001(5)
C44 0.035(5) 0.050(6) 0.031(5) -0.003(4) -0.001(4) -0.008(4)
C45 0.026(4) 0.032(4) 0.036(5) -0.009(4) -0.001(4) -0.009(4)
C46 0.043(5) 0.037(5) 0.053(6) 0.001(4) 0.013(5) -0.012(4)
C47 0.064(7) 0.054(6) 0.066(7) 0.006(5) 0.027(6) 0.018(6)
C48 0.028(5) 0.035(5) 0.064(7) 0.007(4) 0.007(5) 0.011(5)
C49 0.024(4) 0.026(4) 0.041(5) 0.002(3) 0.010(4) 0.008(4)
C50 0.033(5) 0.026(4) 0.039(5) -0.002(4) 0.005(5) 0.002(4)
C51 0.030(5) 0.032(5) 0.040(6) 0.002(4) 0.007(5) 0.010(4)
C52 0.034(5) 0.036(5) 0.035(5) 0.003(4) 0.007(4) 0.004(4)
C53 0.056(7) 0.046(6) 0.057(7) 0.011(5) -0.008(6) -0.015(5)
C54 0.082(9) 0.067(8) 0.056(7) 0.030(7) -0.031(7) -0.029(6)
C55 0.045(6) 0.088(8) 0.032(6) 0.016(6) -0.005(5) 0.006(6)
C56 0.050(6) 0.046(6) 0.047(6) -0.003(5) -0.003(5) 0.004(5)
C57 0.062(8) 0.084(9) 0.035(6) 0.023(7) 0.002(6) 0.006(6)
C58 0.054(7) 0.097(10) 0.058(7) 0.040(7) 0.008(6) 0.017(7)
C59 0.078(9) 0.110(12) 0.104(12) 0.020(9) 0.010(8) 0.022(10)
C60 0.051(10) 0.37(3) 0.068(12) 0.066(15) 0.000(10) 0.069(17)
C61 0.24(2) 0.34(3) 0.084(12) 0.22(2) 0.109(14) 0.115(16)
C62 0.106(16) 0.37(4) 0.38(4) 0.10(2) 0.08(2) 0.23(3)
C63 0.033(5) 0.023(4) 0.044(5) 0.003(4) 0.006(4) 0.006(4)
C64 0.039(5) 0.024(4) 0.074(7) 0.009(4) 0.006(5) 0.004(5)
C65 0.050(6) 0.037(5) 0.069(8) -0.006(5) 0.003(6) 0.009(5)
C66 0.072(8) 0.030(5) 0.069(8) -0.012(5) 0.012(6) 0.006(5)
C67 0.054(7) 0.034(6) 0.112(10) 0.009(5) 0.027(7) -0.003(6)
C68 0.033(5) 0.032(5) 0.097(9) 0.000(4) 0.013(6) 0.002(5)
C69 0.041(5) 0.044(5) 0.037(5) 0.004(4) 0.006(5) 0.005(4)
C70 0.061(7) 0.044(6) 0.063(7) 0.012(5) 0.023(6) 0.026(5)
C71 0.063(7) 0.039(5) 0.063(7) 0.002(5) 0.019(6) 0.027(5)
C72 0.048(6) 0.045(6) 0.042(6) -0.008(5) 0.011(5) 0.012(5)
C73 0.054(6) 0.049(6) 0.056(6) 0.007(5) 0.028(5) 0.008(5)
C74 0.064(7) 0.040(5) 0.051(6) 0.001(5) 0.024(5) 0.011(5)
C75 0.047(6) 0.069(7) 0.053(7) -0.011(5) 0.007(5) 0.014(6)
C76 0.033(5) 0.035(5) 0.031(5) -0.004(4) 0.008(4) -0.007(4)
C77 0.037(5) 0.049(6) 0.070(7) -0.004(4) 0.026(5) -0.018(5)
C78 0.033(5) 0.049(6) 0.053(6) -0.008(4) 0.024(5) 0.000(5)
C79 0.030(5) 0.038(5) 0.047(6) 0.004(4) 0.016(5) -0.006(4)
C80 0.031(5) 0.034(5) 0.050(6) 0.005(4) 0.018(5) -0.010(4)
C81 0.048(6) 0.050(6) 0.062(7) 0.021(5) 0.021(6) 0.005(5)
C82 0.070(7) 0.039(6) 0.060(7) 0.001(5) 0.020(6) -0.017(5)
C83 0.049(6) 0.047(6) 0.050(6) -0.002(5) 0.005(5) -0.016(5)
C84 0.038(5) 0.049(6) 0.036(5) 0.003(4) 0.008(5) -0.011(4)
C85 0.052(6) 0.050(6) 0.045(6) 0.010(5) 0.013(5) 0.000(5)
C86 0.121(11) 0.040(6) 0.114(12) 0.022(7) -0.008(9) -0.026(7)
C87 0.039(6) 0.066(7) 0.058(7) 0.007(5) 0.013(5) -0.010(6)
C88 0.035(5) 0.035(5) 0.053(6) -0.014(4) 0.023(5) -0.012(4)
C89 0.044(6) 0.034(5) 0.084(8) -0.014(4) 0.024(6) -0.016(5)
C90 0.066(7) 0.037(6) 0.115(12) -0.002(5) 0.041(8) -0.019(7)
C91 0.086(10) 0.065(9) 0.112(12) -0.018(7) 0.045(9) -0.047(9)
C92 0.080(9) 0.083(9) 0.069(8) -0.037(7) 0.036(7) -0.047(7)
C93 0.044(6) 0.064(7) 0.053(7) -0.034(5) 0.020(5) -0.027(6)
C94 0.037(6) 0.086(8) 0.046(6) -0.009(6) -0.002(5) -0.004(6)
C95 0.174(17) 0.119(13) 0.147(16) -0.010(12) 0.076(13) -0.088(12)
C96 0.059(7) 0.044(6) 0.091(9) -0.001(5) 0.022(7) 0.019(6)

loop_
_atom_type_symbol
_atom_type_description
_atom_type_scat_dispersion_real
_atom_type_scat_dispersion_imag
_atom_type_scat_source
C C 0.0033 0.0016 'International Tables Vol C Tables 4.2.6.8 and 6.1.1.4'
H H 0.0000 0.0000 'International Tables Vol C Tables 4.2.6.8 and 6.1.1.4'
N N 0.0061 0.0033 'International Tables Vol C Tables 4.2.6.8 and 6.1.1.4'
O O 0.0106 0.0060 'International Tables Vol C Tables 4.2.6.8 and 6.1.1.4'
S S 0.1246 0.1234 'International Tables Vol C Tables 4.2.6.8 and 6.1.1.4'
Cl Cl 0.1484 0.1585 'International Tables Vol C Tables 4.2.6.8 and 6.1.1.4'
Ru Ru -1.2594 0.8363 'International Tables Vol C Tables 4.2.6.8 and 6.1.1.4'

loop_
_geom_angle_atom_site_label_1
_geom_angle_atom_site_label_2
_geom_angle_atom_site_label_3
_geom_angle
C1 Ru01 C28 101.5(4)
C1 Ru01 O1 81.8(3)
C28 Ru01 O1 96.1(2)
C1 Ru01 Cl2 98.8(3)
C28 Ru01 Cl2 89.4(2)
O1 Ru01 Cl2 174.25(15)
C1 Ru01 Cl1 108.9(2)
C28 Ru01 Cl1 149.5(3)
O1 Ru01 Cl1 85.69(15)
Cl2 Ru01 Cl1 88.72(8)
C49 Ru02 C76 99.6(3)
C49 Ru02 O7 81.0(3)
C76 Ru02 O7 98.8(3)
C49 Ru02 Cl4 97.0(3)
C76 Ru02 Cl4 88.2(2)
O7 Ru02 Cl4 172.96(16)
C49 Ru02 Cl3 110.9(2)
C76 Ru02 Cl3 149.4(2)
O7 Ru02 Cl3 85.81(16)
Cl4 Ru02 Cl3 88.63(9)
O2 S1 O1 117.5(4)
O2 S1 N1 111.6(4)
O1 S1 N1 104.2(3)
O2 S1 C21 109.3(4)
O1 S1 C21 108.1(4)
N1 S1 C21 105.4(4)
O8 S2 O7 118.2(4)
O8 S2 N4 110.1(4)
O7 S2 N4 103.4(3)
O8 S2 C69 109.8(4)
O7 S2 C69 110.3(4)
N4 S2 C69 104.0(4)
S1 O1 Ru01 116.9(3)
C9 O4 C10 116.1(11)
C12 O6 C13 117.5(10)
S2 O7 Ru02 116.7(3)
C60 O10 C61 112.3(18)
C57 O12 C58 117.6(10)
C15 N1 C1 127.1(7)
C15 N1 S1 117.8(5)
C1 N1 S1 115.0(5)
C28 N2 C31 129.7(7)
C28 N2 C29 112.3(7)
C31 N2 C29 117.9(6)
C28 N3 C40 119.4(6)
C28 N3 C30 114.1(7)
C40 N3 C30 123.9(7)
C49 N4 C63 124.6(7)
C49 N4 S2 116.8(6)
C63 N4 S2 117.0(6)
C76 N5 C79 129.7(7)
C76 N5 C77 112.3(7)
C79 N5 C77 117.8(6)
C76 N6 C88 123.9(7)
C76 N6 C78 113.7(7)
C88 N6 C78 121.5(7)
N1 C1 C2 109.2(7)
N1 C1 Ru01 122.1(6)
C2 C1 Ru01 128.6(6)
C3 C2 C1 175.4(9)
C2 C3 C4 177.2(10)
C8 C4 C3 125.1(9)
C8 C4 C5 111.8(8)
C3 C4 C5 123.1(8)
C4 C5 C6 101.7(8)
C4 C5 H5A 111.4
C6 C5 H5A 111.4
C4 C5 H5B 111.4
C6 C5 H5B 111.4
H5A C5 H5B 109.3
C9 C6 C7 113.1(10)
C9 C6 C5 110.1(9)
C7 C6 C5 107.8(8)
C9 C6 C12 108.0(9)
C7 C6 C12 109.0(9)
C5 C6 C12 108.7(9)
C8 C7 C6 102.8(8)
C8 C7 H7A 111.2
C6 C7 H7A 111.2
C8 C7 H7B 111.2
C6 C7 H7B 111.2
H7A C7 H7B 109.1
C4 C8 C7 113.0(9)
C4 C8 H8 123.5
C7 C8 H8 123.5
O3 C9 O4 126.5(11)
O3 C9 C6 125.9(13)
O4 C9 C6 107.6(11)
C11 C10 O4 110.7(12)
C11 C10 H10A 109.5
O4 C10 H10A 109.5
C11 C10 H10B 109.5
O4 C10 H10B 109.5
H10A C10 H10B 108.1
C10 C11 H11A 109.5
C10 C11 H11B 109.5
H11A C11 H11B 109.5
C10 C11 H11C 109.5
H11A C11 H11C 109.5
H11B C11 H11C 109.5
O5 C12 O6 125.0(12)
O5 C12 C6 126.1(11)
O6 C12 C6 108.9(10)
C14 C13 O6 108.5(11)
C14 C13 H13A 110.0
O6 C13 H13A 110.0
C14 C13 H13B 110.0
O6 C13 H13B 110.0
H13A C13 H13B 108.4
C13 C14 H14A 109.5
C13 C14 H14B 109.5
H14A C14 H14B 109.5
C13 C14 H14C 109.5
H14A C14 H14C 109.5
H14B C14 H14C 109.5
C16 C15 C20 120.1(9)
C16 C15 N1 120.4(8)
C20 C15 N1 119.4(8)
C15 C16 C17 119.3(9)
C15 C16 H16 120.4
C17 C16 H16 120.4
C16 C17 C18 120.1(10)
C16 C17 H17 120.0
C18 C17 H17 120.0
C19 C18 C17 120.6(10)
C19 C18 H18 119.7
C17 C18 H18 119.7
C20 C19 C18 119.3(10)
C20 C19 H19 120.3
C18 C19 H19 120.3
C19 C20 C15 120.6(9)
C19 C20 H20 119.7
C15 C20 H20 119.7
C22 C21 C26 121.9(9)
C22 C21 S1 119.3(7)
C26 C21 S1 118.8(8)
C21 C22 C23 119.7(10)
C21 C22 H22 120.2
C23 C22 H22 120.2
C24 C23 C22 120.7(11)
C24 C23 H23 119.7
C22 C23 H23 119.7
C23 C24 C25 118.0(10)
C23 C24 C27 120.1(14)
C25 C24 C27 121.8(13)
C26 C25 C24 122.9(11)
C26 C25 H25 118.6
C24 C25 H25 118.6
C25 C26 C21 116.8(10)
C25 C26 H26 121.6
C21 C26 H26 121.6
C24 C27 H27A 109.5
C24 C27 H27B 109.5
H27A C27 H27B 109.5
C24 C27 H27C 109.5
H27A C27 H27C 109.5
H27B C27 H27C 109.5
N3 C28 N2 107.6(7)
N3 C28 Ru01 112.7(6)
N2 C28 Ru01 139.6(7)
N2 C29 C30 103.6(6)
N2 C29 H29A 111.0
C30 C29 H29A 111.0
N2 C29 H29B 111.0
C30 C29 H29B 111.0
H29A C29 H29B 109.0
N3 C30 C29 101.7(7)
N3 C30 H30A 111.4
C29 C30 H30A 111.4
N3 C30 H30B 111.4
C29 C30 H30B 111.4
H30A C30 H30B 109.3
C36 C31 C32 121.6(9)
C36 C31 N2 120.3(9)
C32 C31 N2 117.5(8)
C33 C32 C31 117.2(10)
C33 C32 C39 121.6(10)
C31 C32 C39 121.1(9)
C32 C33 C34 123.0(11)
C32 C33 H33 118.5
C34 C33 H33 118.5
C35 C34 C33 117.5(10)
C35 C34 C38 122.2(13)
C33 C34 C38 120.2(13)
C34 C35 C36 122.9(11)
C34 C35 H35 118.6
C36 C35 H35 118.6
C35 C36 C31 117.4(10)
C35 C36 C37 119.8(10)
C31 C36 C37 122.8(9)
C36 C37 H37A 109.5
C36 C37 H37B 109.5
H37A C37 H37B 109.5
C36 C37 H37C 109.5
H37A C37 H37C 109.5
H37B C37 H37C 109.5
C34 C38 H38A 109.5
C34 C38 H38B 109.5
H38A C38 H38B 109.5
C34 C38 H38C 109.5
H38A C38 H38C 109.5
H38B C38 H38C 109.5
C32 C39 H39A 109.5
C32 C39 H39B 109.5
H39A C39 H39B 109.5
C32 C39 H39C 109.5
H39A C39 H39C 109.5
H39B C39 H39C 109.5
C41 C40 C45 121.4(8)
C41 C40 N3 118.3(7)
C45 C40 N3 120.2(7)
C42 C41 C40 117.9(8)
C42 C41 C48 119.6(8)
C40 C41 C48 122.4(8)
C41 C42 C43 121.6(8)
C41 C42 H42 119.2
C43 C42 H42 119.2
C44 C43 C42 118.7(9)
C44 C43 C47 120.2(8)
C42 C43 C47 121.1(9)
C45 C44 C43 121.9(9)
C45 C44 H44 119.1
C43 C44 H44 119.1
C44 C45 C40 117.6(8)
C44 C45 C46 121.0(8)
C40 C45 C46 121.3(8)
C45 C46 H46A 109.5
C45 C46 H46B 109.5
H46A C46 H46B 109.5
C45 C46 H46C 109.5
H46A C46 H46C 109.5
H46B C46 H46C 109.5
C43 C47 H47A 109.5
C43 C47 H47B 109.5
H47A C47 H47B 109.5
C43 C47 H47C 109.5
H47A C47 H47C 109.5
H47B C47 H47C 109.5
C41 C48 H48A 109.5
C41 C48 H48B 109.5
H48A C48 H48B 109.5
C41 C48 H48C 109.5
H48A C48 H48C 109.5
H48B C48 H48C 109.5
N4 C49 C50 113.8(7)
N4 C49 Ru02 121.5(6)
C50 C49 Ru02 124.5(6)
C51 C50 C49 176.5(9)
C50 C51 C52 175.8(9)
C53 C52 C51 127.4(9)
C53 C52 C56 111.5(9)
C51 C52 C56 121.1(8)
C52 C53 C54 111.6(9)
C52 C53 H53 124.2
C54 C53 H53 124.2
C53 C54 C55 103.4(9)
C53 C54 H54A 111.1
C55 C54 H54A 111.1
C53 C54 H54B 111.1
C55 C54 H54B 111.1
H54A C54 H54B 109.0
C60 C55 C54 109.2(14)
C60 C55 C57 106.4(10)
C54 C55 C57 112.7(10)
C60 C55 C56 112.6(14)
C54 C55 C56 104.8(8)
C57 C55 C56 111.3(9)
C52 C56 C55 103.0(8)
C52 C56 H56A 111.2
C55 C56 H56A 111.2
C52 C56 H56B 111.2
C55 C56 H56B 111.2
H56A C56 H56B 109.1
O11 C57 O12 122.9(11)
O11 C57 C55 124.9(12)
O12 C57 C55 112.2(11)
O12 C58 C59 106.0(10)
O12 C58 H58A 110.5
C59 C58 H58A 110.5
O12 C58 H58B 110.5
C59 C58 H58B 110.5
H58A C58 H58B 108.7
C58 C59 H59A 109.5
C58 C59 H59B 109.5
H59A C59 H59B 109.5
C58 C59 H59C 109.5
H59A C59 H59C 109.5
H59B C59 H59C 109.5
O10 C60 O9 116.(2)
O10 C60 C55 126.(2)
O9 C60 C55 115.7(19)
C62 C61 O10 99.4(16)
C62 C61 H61A 111.9
O10 C61 H61A 111.9
C62 C61 H61B 111.9
O10 C61 H61B 111.9
H61A C61 H61B 109.6
C61 C62 H62A 109.5
C61 C62 H62B 109.5
H62A C62 H62B 109.5
C61 C62 H62C 109.5
H62A C62 H62C 109.5
H62B C62 H62C 109.5
C68 C63 C64 120.9(8)
C68 C63 N4 117.7(7)
C64 C63 N4 121.3(7)
C63 C64 C65 119.4(8)
C63 C64 H64 120.3
C65 C64 H64 120.3
C66 C65 C64 120.4(9)
C66 C65 H65 119.8
C64 C65 H65 119.8
C65 C66 C67 120.3(9)
C65 C66 H66 119.8
C67 C66 H66 119.8
C68 C67 C66 119.4(9)
C68 C67 H67 120.3
C66 C67 H67 120.3
C63 C68 C67 119.5(9)
C63 C68 H68 120.3
C67 C68 H68 120.3
C74 C69 C70 120.8(9)
C74 C69 S2 120.1(7)
C70 C69 S2 118.8(7)
C71 C70 C69 119.5(9)
C71 C70 H70 120.3
C69 C70 H70 120.3
C72 C71 C70 121.8(9)
C72 C71 H71 119.1
C70 C71 H71 119.1
C71 C72 C73 117.2(8)
C71 C72 C75 122.2(9)
C73 C72 C75 120.5(9)
C74 C73 C72 121.5(9)
C74 C73 H73 119.2
C72 C73 H73 119.2
C69 C74 C73 119.0(9)
C69 C74 H74 120.5
C73 C74 H74 120.5
C72 C75 H75A 109.5
C72 C75 H75B 109.5
H75A C75 H75B 109.5
C72 C75 H75C 109.5
H75A C75 H75C 109.5
H75B C75 H75C 109.5
N5 C76 N6 108.0(7)
N5 C76 Ru02 136.6(6)
N6 C76 Ru02 115.1(6)
N5 C77 C78 103.5(6)
N5 C77 H77A 111.1
C78 C77 H77A 111.1
N5 C77 H77B 111.1
C78 C77 H77B 111.1
H77A C77 H77B 109.0
N6 C78 C77 102.2(7)
N6 C78 H78A 111.3
C77 C78 H78A 111.3
N6 C78 H78B 111.3
C77 C78 H78B 111.3
H78A C78 H78B 109.2
C84 C79 C80 123.2(8)
C84 C79 N5 120.9(8)
C80 C79 N5 115.4(8)
C79 C80 C81 116.0(9)
C79 C80 C87 123.3(8)
C81 C80 C87 120.7(9)
C82 C81 C80 122.2(9)
C82 C81 H81 118.9
C80 C81 H81 118.9
C83 C82 C81 118.7(9)
C83 C82 C86 121.3(10)
C81 C82 C86 119.9(11)
C82 C83 C84 122.1(9)
C82 C83 H83 118.9
C84 C83 H83 118.9
C79 C84 C83 117.8(9)
C79 C84 C85 122.2(8)
C83 C84 C85 120.0(9)
C84 C85 H85A 109.5
C84 C85 H85B 109.5
H85A C85 H85B 109.5
C84 C85 H85C 109.5
H85A C85 H85C 109.5
H85B C85 H85C 109.5
C82 C86 H86A 109.5
C82 C86 H86B 109.5
H86A C86 H86B 109.5
C82 C86 H86C 109.5
H86A C86 H86C 109.5
H86B C86 H86C 109.5
C80 C87 H87A 109.5
C80 C87 H87B 109.5
H87A C87 H87B 109.5
C80 C87 H87C 109.5
H87A C87 H87C 109.5
H87B C87 H87C 109.5
C93 C88 C89 120.7(9)
C93 C88 N6 119.5(9)
C89 C88 N6 119.6(9)
C90 C89 C88 118.1(11)
C90 C89 C96 120.4(10)
C88 C89 C96 121.4(9)
C91 C90 C89 123.0(12)
C91 C90 H90 118.5
C89 C90 H90 118.5
C90 C91 C92 117.3(11)
C90 C91 C95 119.5(15)
C92 C91 C95 123.1(15)
C93 C92 C91 122.5(13)
C93 C92 H92 118.8
C91 C92 H92 118.8
C92 C93 C88 118.3(11)
C92 C93 C94 120.7(11)
C88 C93 C94 121.0(9)
C93 C94 H94A 109.5
C93 C94 H94B 109.5
H94A C94 H94B 109.5
C93 C94 H94C 109.5
H94A C94 H94C 109.5
H94B C94 H94C 109.5
C91 C95 H95A 109.5
C91 C95 H95B 109.5
H95A C95 H95B 109.5
C91 C95 H95C 109.5
H95A C95 H95C 109.5
H95B C95 H95C 109.5
C89 C96 H96A 109.5
C89 C96 H96B 109.5
H96A C96 H96B 109.5
C89 C96 H96C 109.5
H96A C96 H96C 109.5
H96B C96 H96C 109.5

loop_
_geom_bond_atom_site_label_1
_geom_bond_atom_site_label_2
_geom_bond_distance
Ru01 C1 1.810(9)
Ru01 C28 2.013(8)
Ru01 O1 2.161(5)
Ru01 Cl2 2.345(2)
Ru01 Cl1 2.374(2)
Ru02 C49 1.850(8)
Ru02 C76 2.023(8)
Ru02 O7 2.189(6)
Ru02 Cl4 2.320(2)
Ru02 Cl3 2.368(2)
S1 O2 1.423(6)
S1 O1 1.455(6)
S1 N1 1.644(7)
S1 C21 1.744(9)
S2 O8 1.419(6)
S2 O7 1.465(6)
S2 N4 1.649(7)
S2 C69 1.744(9)
O3 C9 1.168(14)
O4 C9 1.370(15)
O4 C10 1.484(14)
O5 C12 1.164(12)
O6 C12 1.326(13)
O6 C13 1.479(14)
O9 C60 1.30(3)
O10 C60 1.115(19)
O10 C61 1.70(2)
O11 C57 1.199(13)
O12 C57 1.309(13)
O12 C58 1.458(11)
N1 C15 1.427(10)
N1 C1 1.447(10)
N2 C28 1.342(10)
N2 C31 1.443(11)
N2 C29 1.481(10)
N3 C28 1.339(11)
N3 C40 1.451(10)
N3 C30 1.474(9)
N4 C49 1.412(10)
N4 C63 1.452(10)
N5 C76 1.328(10)
N5 C79 1.444(10)
N5 C77 1.494(11)
N6 C76 1.352(10)
N6 C88 1.431(10)
N6 C78 1.469(10)
C1 C2 1.456(12)
C2 C3 1.189(12)
C3 C4 1.410(12)
C4 C8 1.333(13)
C4 C5 1.525(12)
C5 C6 1.542(13)
C5 H5A 0.99
C5 H5B 0.99
C6 C9 1.529(15)
C6 C7 1.529(14)
C6 C12 1.553(15)
C7 C8 1.495(13)
C7 H7A 0.99
C7 H7B 0.99
C8 H8 0.95
C10 C11 1.326(18)
C10 H10A 0.99
C10 H10B 0.99
C11 H11A 0.98
C11 H11B 0.98
C11 H11C 0.98
C13 C14 1.437(18)
C13 H13A 0.99
C13 H13B 0.99
C14 H14A 0.98
C14 H14B 0.98
C14 H14C 0.98
C15 C16 1.370(11)
C15 C20 1.383(12)
C16 C17 1.375(13)
C16 H16 0.95
C17 C18 1.378(15)
C17 H17 0.95
C18 C19 1.368(14)
C18 H18 0.95
C19 C20 1.361(13)
C19 H19 0.95
C20 H20 0.95
C21 C22 1.354(13)
C21 C26 1.393(12)
C22 C23 1.383(12)
C22 H22 0.95
C23 C24 1.364(16)
C23 H23 0.95
C24 C25 1.394(18)
C24 C27 1.505(15)
C25 C26 1.364(14)
C25 H25 0.95
C26 H26 0.95
C27 H27A 0.98
C27 H27B 0.98
C27 H27C 0.98
C29 C30 1.507(12)
C29 H29A 0.99
C29 H29B 0.99
C30 H30A 0.99
C30 H30B 0.99
C31 C36 1.389(13)
C31 C32 1.409(13)
C32 C33 1.376(13)
C32 C39 1.484(13)
C33 C34 1.382(16)
C33 H33 0.95
C34 C35 1.371(16)
C34 C38 1.531(15)
C35 C36 1.389(14)
C35 H35 0.95
C36 C37 1.494(14)
C37 H37A 0.98
C37 H37B 0.98
C37 H37C 0.98
C38 H38A 0.98
C38 H38B 0.98
C38 H38C 0.98
C39 H39A 0.98
C39 H39B 0.98
C39 H39C 0.98
C40 C41 1.389(11)
C40 C45 1.404(11)
C41 C42 1.378(12)
C41 C48 1.515(11)
C42 C43 1.387(12)
C42 H42 0.95
C43 C44 1.379(12)
C43 C47 1.513(12)
C44 C45 1.375(12)
C44 H44 0.95
C45 C46 1.500(11)
C46 H46A 0.98
C46 H46B 0.98
C46 H46C 0.98
C47 H47A 0.98
C47 H47B 0.98
C47 H47C 0.98
C48 H48A 0.98
C48 H48B 0.98
C48 H48C 0.98
C49 C50 1.413(12)
C50 C51 1.190(12)
C51 C52 1.428(13)
C52 C53 1.313(12)
C52 C56 1.481(12)
C53 C54 1.496(13)
C53 H53 0.95
C54 C55 1.503(15)
C54 H54A 0.99
C54 H54B 0.99
C55 C60 1.487(19)
C55 C57 1.521(15)
C55 C56 1.536(13)
C56 H56A 0.99
C56 H56B 0.99
C58 C59 1.496(16)
C58 H58A 0.99
C58 H58B 0.99
C59 H59A 0.98
C59 H59B 0.98
C59 H59C 0.98
C61 C62 1.35(2)
C61 H61A 0.99
C61 H61B 0.99
C62 H62A 0.98
C62 H62B 0.98
C62 H62C 0.98
C63 C68 1.363(11)
C63 C64 1.364(11)
C64 C65 1.383(12)
C64 H64 0.95
C65 C66 1.341(13)
C65 H65 0.95
C66 C67 1.387(14)
C66 H66 0.95
C67 C68 1.380(12)
C67 H67 0.95
C68 H68 0.95
C69 C74 1.354(12)
C69 C70 1.370(12)
C70 C71 1.369(13)
C70 H70 0.95
C71 C72 1.364(13)
C71 H71 0.95
C72 C73 1.392(12)
C72 C75 1.500(12)
C73 C74 1.377(12)
C73 H73 0.95
C74 H74 0.95
C75 H75A 0.98
C75 H75B 0.98
C75 H75C 0.98
C77 C78 1.505(12)
C77 H77A 0.99
C77 H77B 0.99
C78 H78A 0.99
C78 H78B 0.99
C79 C84 1.354(12)
C79 C80 1.391(12)
C80 C81 1.401(12)
C80 C87 1.488(13)
C81 C82 1.373(14)
C81 H81 0.95
C82 C83 1.348(14)
C82 C86 1.523(13)
C83 C84 1.394(12)
C83 H83 0.95
C84 C85 1.517(12)
C85 H85A 0.98
C85 H85B 0.98
C85 H85C 0.98
C86 H86A 0.98
C86 H86B 0.98
C86 H86C 0.98
C87 H87A 0.98
C87 H87B 0.98
C87 H87C 0.98
C88 C93 1.399(13)
C88 C89 1.401(13)
C89 C90 1.383(14)
C89 C96 1.515(14)
C90 C91 1.373(18)
C90 H90 0.95
C91 C92 1.398(18)
C91 C95 1.501(16)
C92 C93 1.380(14)
C92 H92 0.95
C93 C94 1.512(14)
C94 H94A 0.98
C94 H94B 0.98
C94 H94C 0.98
C95 H95A 0.98
C95 H95B 0.98
C95 H95C 0.98
C96 H96A 0.98
C96 H96B 0.98
C96 H96C 0.98
